data_2243556
loop_
_publ_author_name
'Katsuumi, Natsuki'
'Onami, Yuika'
'Pradhan, Sayantan'
'Haraguchi, Tomoyuki'
'Akitsu, Takashiro'

_publ_section_title
;
 Crystal structure and Hirshfeld surface analysis of
 (aqua-\k<i>O</i>)(methanol-\k<i>O</i>)[<i>N</i>-(2-oxidobenzylidene)threoninato-\k^3^<i>O</i>,<i>N</i>,<i>O</i>']copper(II)
;
_journal_issue 9
_journal_name_full 'Acta Crystallographica Section E'
_journal_page_first 1539
_journal_page_last 1542
_journal_paper_doi 10.1107/S2056989020011706
_journal_volume 76
_journal_year 2020
_chemical_absolute_configuration syn
_chemical_formula_iupac '[Cu (C11 H11 N O4) (C H4 O) (H2 O)]'
_chemical_formula_moiety 'C12 H17 Cu N O6'
_chemical_formula_sum 'C12 H17 Cu N O6'
_chemical_formula_weight 334.80
_chemical_name_systematic
(Aqua-\k<i>O</i>)(methanol-\k<i>O</i>)[<i>N</i>-(2-oxidobenzylidene)threoninato-\k^3^<i>O</i>,<i>N</i>,<i>O</i>']copper(II)
_space_group_crystal_system orthorhombic
_space_group_IT_number 19
_space_group_name_Hall 'P 2ac 2ab'
_space_group_name_H-M_alt 'P 21 21 21'
_atom_sites_solution_hydrogens mixed
_audit_creation_method SHELXL-2016/6
_cell_angle_alpha 90
_cell_angle_beta 90
_cell_angle_gamma 90
_cell_formula_units_Z 4
_cell_length_a 7.0614(4)
_cell_length_b 11.0738(6)
_cell_length_c 17.6541(10)
_cell_measurement_reflns_used 3748
_cell_measurement_temperature 173
_cell_measurement_theta_max 27.1527
_cell_measurement_theta_min 3.4748
_cell_volume 1380.49(13)
_computing_cell_refinement
;
APEX3 (Bruker, 2017)
;
_computing_data_collection
;
APEX3 (Bruker, 2017)
;
_computing_data_reduction
;
SAINT (Bruker, 2017)
;
_computing_molecular_graphics
;
Mercury (Macrae <i>et al.</i>,  2020)
;
_computing_publication_material
;
SHELXTL (Sheldrick, 2008)
;
_computing_structure_refinement
;
<i>SHELXL2016/6</i> (Sheldrick, 2015<i>b</i>)
;
_computing_structure_solution
;
<i>SHELXT2014/5</i> (Sheldrick, 2015<i>a</i>)
;
_diffrn_ambient_temperature 173
_diffrn_detector_area_resol_mean 7.3910
_diffrn_measured_fraction_theta_full 0.984
_diffrn_measured_fraction_theta_max 0.887
_diffrn_measurement_device_type 'Bruker APEXIII CCD'
_diffrn_measurement_method '\f and \w scans'
_diffrn_radiation_type MoK\a
_diffrn_radiation_wavelength 0.71073
_diffrn_reflns_av_R_equivalents 0.0783
_diffrn_reflns_av_unetI/netI 0.0630
_diffrn_reflns_limit_h_max 10
_diffrn_reflns_limit_h_min -10
_diffrn_reflns_limit_k_max 14
_diffrn_reflns_limit_k_min -15
_diffrn_reflns_limit_l_max 24
_diffrn_reflns_limit_l_min -24
_diffrn_reflns_number 21250
_diffrn_reflns_theta_full 25.242
_diffrn_reflns_theta_max 31.151
_diffrn_reflns_theta_min 2.307
_diffrn_source 'fine-focus sealed tube'
_exptl_absorpt_coefficient_mu 1.606
_exptl_absorpt_correction_T_max 0.70
_exptl_absorpt_correction_T_min 0.65
_exptl_absorpt_correction_type multi-scan
_exptl_absorpt_process_details
;
(<i>SADABS</i>; Bruker, 2017)
;
_exptl_crystal_colour green
_exptl_crystal_density_diffrn 1.611
_exptl_crystal_density_method 'not measured'
_exptl_crystal_description prism
_exptl_crystal_F_000 692
_exptl_crystal_size_max 0.577
_exptl_crystal_size_mid 0.247
_exptl_crystal_size_min 0.105
_refine_diff_density_max 1.40
_refine_diff_density_min -2.47
_refine_ls_abs_structure_details
;
Flack <i>x</i> determined using 1080 quotients
[(<i>I</i>^+^)-(<i>I</i>^-^)]/[(<i>I</i>^+^)+(<i>I</i>^-^)]
(Parsons <i>et al.</i>,  2013)
;
_refine_ls_abs_structure_Flack 0.013(6)
_refine_ls_extinction_coef 0.0061(19)
_refine_ls_extinction_expression Fc^*^=kFc[1+0.001xFc^2^\l^3^/sin(2\q)]^-1/4^
_refine_ls_extinction_method
;
SHELXL-2016/6 (Sheldrick, 2015<i>b</i>)
;
_refine_ls_goodness_of_fit_ref 1.325
_refine_ls_hydrogen_treatment mixed
_refine_ls_matrix_type full
_refine_ls_number_parameters 195
_refine_ls_number_reflns 3706
_refine_ls_number_restraints 0
_refine_ls_restrained_S_all 1.325
_refine_ls_R_factor_all 0.0843
_refine_ls_R_factor_gt 0.0281
_refine_ls_shift/su_max 0.001
_refine_ls_shift/su_mean 0.000
_refine_ls_structure_factor_coef Fsqd
_refine_ls_weighting_details 'w=1/[\s^2^(Fo^2^)+(0.0366P)^2^+0.3357P] where P=(Fo^2^+2Fc^2^)/3'
_refine_ls_weighting_scheme calc
_refine_ls_wR_factor_gt 0.0643
_refine_ls_wR_factor_ref 0.0965
_reflns_number_gt 2981
_reflns_number_total 3706
_reflns_threshold_expression 'I > 2\s(I)'
_cod_data_source_file is5551sup1.cif
_cod_data_source_block I
_cod_database_code 2243556
_shelx_space_group_comment
;
The symmetry employed for this shelxl refinement is uniquely defined
by the following loop, which should always be used as a source of
symmetry information in preference to the above space-group names.
They are only intended as comments.
;

loop_
_space_group_symop_operation_xyz
'x, y, z'
'-x+1/2, -y, z+1/2'
'-x, y+1/2, -z+1/2'
'x+1/2, -y+1/2, -z'

loop_
_atom_site_type_symbol
_atom_site_label
_atom_site_fract_x
_atom_site_fract_y
_atom_site_fract_z
_atom_site_U_iso_or_equiv
_atom_site_adp_type
_atom_site_calc_flag
_atom_site_occupancy
_atom_site_disorder_assembly
_atom_site_disorder_group
Cu Cu1 0.61538(6) 0.62966(4) 0.57142(2) 0.01921(15) Uani d 1 . .
N N1 0.5954(4) 0.5019(3) 0.64462(16) 0.0182(6) Uani d 1 . .
O O1 0.1357(4) 0.6119(3) 0.68853(17) 0.0321(7) Uani d 1 . .
C C1 0.2945(5) 0.6045(4) 0.6605(2) 0.0213(8) Uani d 1 . .
O O2 0.3562(4) 0.6679(3) 0.60469(15) 0.0236(6) Uani d 1 . .
C C2 0.9302(5) 0.4684(4) 0.5454(2) 0.0226(8) Uani d 1 . .
O O3 0.5999(5) 0.7596(3) 0.49822(19) 0.0312(7) Uani d 1 . .
H H3 0.681(8) 0.770(5) 0.467(3) 0.030(14) Uiso d 1 . .
H H2 0.510(9) 0.813(6) 0.497(4) 0.043(16) Uiso d 1 . .
C C3 1.1020(7) 0.4402(4) 0.5083(2) 0.0305(9) Uani d 1 . .
H H3A 1.143887 0.489273 0.468909 0.037 Uiso calc 1 . .
O O4 0.8381(4) 0.5673(3) 0.52418(16) 0.0238(6) Uani d 1 . .
C C4 1.2084(6) 0.3414(5) 0.5293(3) 0.0357(11) Uani d 1 . .
H H4A 1.321203 0.325388 0.504001 0.043 Uiso calc 1 . .
C C5 1.1509(7) 0.2654(4) 0.5873(3) 0.0359(11) Uani d 1 . .
H H5A 1.225553 0.200181 0.601761 0.043 Uiso calc 1 . .
O O5 0.5433(4) 0.6871(3) 0.76923(17) 0.0270(7) Uani d 1 . .
H H5 0.630851 0.694020 0.739006 0.040 Uiso calc 1 . .
C C6 0.9816(7) 0.2880(4) 0.6233(3) 0.0295(10) Uani d 1 . .
H H6A 0.940205 0.235879 0.661122 0.035 Uiso calc 1 . .
O O6 0.8220(4) 0.7368(3) 0.66221(19) 0.0277(7) Uani d 1 . .
H H4 0.914663 0.694152 0.670341 0.043(16) Uiso calc 1 . .
C C7 0.8696(6) 0.3893(3) 0.6037(2) 0.0225(8) Uani d 1 . .
C C8 0.7002(5) 0.4070(3) 0.6473(2) 0.0203(8) Uani d 1 . .
H H7A 0.663550 0.345351 0.679967 0.024 Uiso calc 1 . .
C C9 0.4331(5) 0.5140(4) 0.6951(2) 0.0205(8) Uani d 1 . .
H H8A 0.370634 0.435523 0.700865 0.025 Uiso calc 1 . .
C C10 0.4885(6) 0.5637(4) 0.7740(2) 0.0224(8) Uani d 1 . .
H H10A 0.373683 0.561185 0.805101 0.027 Uiso calc 1 . .
C C11 0.6344(7) 0.4869(4) 0.8141(2) 0.0310(9) Uani d 1 . .
H H11A 0.597899 0.403518 0.811274 0.046 Uiso calc 1 . .
H H11B 0.642361 0.510986 0.866273 0.046 Uiso calc 1 . .
H H11C 0.755515 0.497466 0.790346 0.046 Uiso calc 1 . .
C C12 0.8794(7) 0.8592(4) 0.6574(3) 0.0387(10) Uani d 1 . .
H H12A 0.990908 0.865077 0.626517 0.058 Uiso calc 1 . .
H H12B 0.906569 0.889230 0.707250 0.058 Uiso calc 1 . .
H H12C 0.779612 0.906256 0.635190 0.058 Uiso calc 1 . .

loop_
_atom_site_aniso_label
_atom_site_aniso_U_11
_atom_site_aniso_U_22
_atom_site_aniso_U_33
_atom_site_aniso_U_12
_atom_site_aniso_U_13
_atom_site_aniso_U_23
Cu1 0.0168(2) 0.0205(2) 0.0203(2) 0.00153(18) 0.00096(18) 0.00462(17)
N1 0.0179(14) 0.0197(16) 0.0170(14) 0.0001(13) -0.0011(13) 0.0003(11)
O1 0.0178(12) 0.0454(18) 0.0330(15) 0.0048(13) 0.0040(12) 0.0103(13)
C1 0.0173(16) 0.025(2) 0.0212(19) -0.0012(14) -0.0032(15) 0.0023(15)
O2 0.0177(12) 0.0286(15) 0.0246(14) 0.0036(11) 0.0010(12) 0.0074(11)
C2 0.0219(18) 0.025(2) 0.0209(18) 0.0039(15) -0.0024(15) -0.0038(15)
O3 0.0224(15) 0.0358(17) 0.0354(16) 0.0069(14) 0.0069(15) 0.0201(13)
C3 0.027(2) 0.037(2) 0.028(2) 0.003(2) 0.006(2) -0.0015(16)
O4 0.0224(13) 0.0229(14) 0.0261(15) 0.0020(11) 0.0049(12) 0.0036(11)
C4 0.025(2) 0.046(3) 0.036(3) 0.0113(19) 0.0019(18) -0.011(2)
C5 0.036(2) 0.037(3) 0.034(2) 0.018(2) -0.006(2) -0.0042(19)
O5 0.0306(16) 0.0244(16) 0.0260(16) 0.0016(12) 0.0025(13) -0.0043(12)
C6 0.036(2) 0.025(2) 0.028(2) 0.0063(18) -0.0023(19) 0.0003(17)
O6 0.0183(13) 0.0266(16) 0.0384(17) 0.0004(11) -0.0019(13) -0.0006(13)
C7 0.0235(17) 0.022(2) 0.0225(17) 0.0017(16) -0.0028(16) -0.0054(14)
C8 0.0249(18) 0.0161(19) 0.0198(18) -0.0005(14) -0.0011(15) 0.0001(14)
C9 0.0175(16) 0.022(2) 0.0219(18) -0.0005(13) 0.0023(15) 0.0028(14)
C10 0.0246(19) 0.023(2) 0.0193(19) -0.0008(15) 0.0016(16) 0.0007(15)
C11 0.039(2) 0.030(2) 0.0239(19) 0.005(2) -0.0079(19) 0.0002(16)
C12 0.042(2) 0.031(2) 0.043(2) -0.005(2) 0.004(2) -0.0045(19)

loop_
_atom_type_symbol
_atom_type_description
_atom_type_scat_dispersion_real
_atom_type_scat_dispersion_imag
_atom_type_scat_source
C C 0.0033 0.0016 'International Tables Vol C Tables 4.2.6.8 and 6.1.1.4'
H H 0.0000 0.0000 'International Tables Vol C Tables 4.2.6.8 and 6.1.1.4'
Cu Cu 0.3201 1.2651 'International Tables Vol C Tables 4.2.6.8 and 6.1.1.4'
N N 0.0061 0.0033 'International Tables Vol C Tables 4.2.6.8 and 6.1.1.4'
O O 0.0106 0.0060 'International Tables Vol C Tables 4.2.6.8 and 6.1.1.4'

loop_
_geom_angle_atom_site_label_1
_geom_angle_atom_site_label_2
_geom_angle_atom_site_label_3
_geom_angle_site_symmetry_1
_geom_angle_site_symmetry_3
_geom_angle
_geom_angle_publ_flag
O4 Cu1 N1 . . 95.03(13) n
O4 Cu1 O3 . . 91.37(14) n
N1 Cu1 O3 . . 172.54(15) n
O4 Cu1 O2 . . 166.91(13) n
N1 Cu1 O2 . . 83.64(13) n
O3 Cu1 O2 . . 89.26(13) n
C8 N1 C9 . . 120.3(3) ?
C8 N1 Cu1 . . 125.8(3) ?
C9 N1 Cu1 . . 113.6(2) ?
O1 C1 O2 . . 125.6(4) ?
O1 C1 C9 . . 117.9(4) ?
O2 C1 C9 . . 116.6(3) ?
C1 O2 Cu1 . . 115.3(2) ?
O4 C2 C3 . . 118.1(4) ?
O4 C2 C7 . . 124.5(4) ?
C3 C2 C7 . . 117.4(4) ?
Cu1 O3 H3 . . 122(4) ?
Cu1 O3 H2 . . 124(4) ?
H3 O3 H2 . . 114(5) ?
C4 C3 C2 . . 121.2(4) ?
C4 C3 H3A . . 119.4 ?
C2 C3 H3A . . 119.4 ?
C2 O4 Cu1 . . 125.3(3) ?
C3 C4 C5 . . 121.4(4) ?
C3 C4 H4A . . 119.3 ?
C5 C4 H4A . . 119.3 ?
C6 C5 C4 . . 119.0(4) ?
C6 C5 H5A . . 120.5 ?
C4 C5 H5A . . 120.5 ?
C10 O5 H5 . . 109.5 ?
C5 C6 C7 . . 121.1(4) ?
C5 C6 H6A . . 119.4 ?
C7 C6 H6A . . 119.4 ?
C12 O6 H4 . . 109.5 ?
C6 C7 C2 . . 119.9(4) ?
C6 C7 C8 . . 116.3(4) ?
C2 C7 C8 . . 123.8(4) ?
N1 C8 C7 . . 124.8(4) ?
N1 C8 H7A . . 117.6 ?
C7 C8 H7A . . 117.6 ?
N1 C9 C1 . . 108.7(3) ?
N1 C9 C10 . . 112.6(3) ?
C1 C9 C10 . . 106.8(3) ?
N1 C9 H8A . . 109.6 ?
C1 C9 H8A . . 109.6 ?
C10 C9 H8A . . 109.6 ?
O5 C10 C11 . . 112.5(3) ?
O5 C10 C9 . . 110.9(3) ?
C11 C10 C9 . . 113.2(3) ?
O5 C10 H10A . . 106.6 ?
C11 C10 H10A . . 106.6 ?
C9 C10 H10A . . 106.6 ?
C10 C11 H11A . . 109.5 ?
C10 C11 H11B . . 109.5 ?
H11A C11 H11B . . 109.5 ?
C10 C11 H11C . . 109.5 ?
H11A C11 H11C . . 109.5 ?
H11B C11 H11C . . 109.5 ?
O6 C12 H12A . . 109.5 ?
O6 C12 H12B . . 109.5 ?
H12A C12 H12B . . 109.5 ?
O6 C12 H12C . . 109.5 ?
H12A C12 H12C . . 109.5 ?
H12B C12 H12C . . 109.5 ?

loop_
_geom_bond_atom_site_label_1
_geom_bond_atom_site_label_2
_geom_bond_site_symmetry_2
_geom_bond_distance
_geom_bond_publ_flag
Cu1 O6 . 2.471(3) n
Cu1 O4 . 1.910(3) n
Cu1 N1 . 1.922(3) n
Cu1 O3 . 1.937(3) n
Cu1 O2 . 1.968(3) n
N1 C8 . 1.286(5) n
N1 C9 . 1.458(5) ?
O1 C1 . 1.228(5) ?
C1 O2 . 1.286(5) ?
C1 C9 . 1.528(5) ?
C2 O4 . 1.327(5) ?
C2 C3 . 1.414(6) ?
C2 C7 . 1.418(6) ?
O3 H3 . 0.81(6) ?
O3 H2 . 0.87(7) ?
C3 C4 . 1.378(7) ?
C3 H3A . 0.9300 ?
C4 C5 . 1.387(7) ?
C4 H4A . 0.9300 ?
C5 C6 . 1.376(7) ?
C5 H5A . 0.9300 ?
O5 C10 . 1.423(5) ?
O5 H5 . 0.8200 ?
C6 C7 . 1.415(6) ?
C6 H6A . 0.9300 ?
O6 C12 . 1.417(5) ?
O6 H4 . 0.8200 ?
C7 C8 . 1.436(6) ?
C8 H7A . 0.9300 ?
C9 C10 . 1.548(6) ?
C9 H8A . 0.9800 ?
C10 C11 . 1.512(6) ?
C10 H10A . 0.9800 ?
C11 H11A . 0.9600 ?
C11 H11B . 0.9600 ?
C11 H11C . 0.9600 ?
C12 H12A . 0.9600 ?
C12 H12B . 0.9600 ?
C12 H12C . 0.9600 ?

loop_
_geom_hbond_atom_site_label_D
_geom_hbond_atom_site_label_H
_geom_hbond_atom_site_label_A
_geom_hbond_site_symmetry_A
_geom_hbond_distance_DH
_geom_hbond_distance_HA
_geom_hbond_distance_DA
_geom_hbond_angle_DHA
O3 H2 O4 4_466 0.87(7) 1.84(7) 2.692(4) 169(6)
O3 H3 O2 4_566 0.81(6) 1.89(6) 2.687(4) 167(6)
O5 H5 O6 . 0.82 1.97 2.783(4) 171
O6 H4 O1 1_655 0.82 1.84 2.653(4) 175

_cod_database_fobs_code 2243556
